data_4329680
loop_
_publ_author_name
'Jamie L. Manson'
'Adora G. Baldwin'
'Brian L. Scott'
'Jesper Bendix'
'Rico E. Del Sesto'
'Paul A. Goddard'
'Yoshimitsu Kohama'
'Hope E. Tran'
'Saman Ghannadzadeh'
'John Singleton'
'Tom Lancaster'
'Johannes S. M\"oller'
'Stephen J. Blundell'
'Francis L. Pratt'
'Vivien S. Zapf'
'Jinhee Kang'
'Changhoon Lee'
'Myung-Hwan Whangbo'
'Christopher Baines'

_publ_section_title
;
 [Ni(HF2)(3-Clpy)4]BF4 (py = pyridine): Evidence for Spin Exchange Along
 Strongly Distorted F...H...F-Bridges in a One-Dimensional Polymeric Chain
;
_journal_name_full 'Inorganic Chemistry'
_journal_page_first 7520
_journal_page_last 7528
_journal_paper_doi 10.1021/ic300111k
_journal_volume 51
_journal_year 2012
_chemical_formula_sum 'C20 H17 B Cl4 F6 N4 Ni'
_chemical_formula_weight 638.70
_chemical_name_systematic
; 
 ? 
;
_space_group_IT_number 14
_symmetry_cell_setting monoclinic
_symmetry_space_group_name_Hall '-P 2ybc'
_symmetry_space_group_name_H-M 'P 1 21/c 1'
_atom_sites_solution_hydrogens geom
_atom_sites_solution_primary direct
_atom_sites_solution_secondary difmap
_audit_creation_method SHELXL-97
_cell_angle_alpha 90.00
_cell_angle_beta 100.003(4)
_cell_angle_gamma 90.00
_cell_formula_units_Z 4
_cell_length_a 16.411(6)
_cell_length_b 12.449(5)
_cell_length_c 12.291(5)
_cell_measurement_temperature 140(1)
_cell_volume 2472.9(17)
_computing_cell_refinement 'SAINT+, v. 7.66a (Bruker AXS, 2009)'
_computing_data_collection 'APEX II, v. 7.0 (Bruker AXS, 2009)'
_computing_data_reduction 'SAINT+, v. 7.66a (Bruker AXS, 2009)'
_computing_molecular_graphics 'SHELXTL, v. 6.14, (Bruker AXS, 2000)'
_computing_publication_material 'SHELXTL, v. 6.14, (Bruker AXS, 2000)'
_computing_structure_refinement 'SHELXL-97 (Sheldrick, 1997)'
_computing_structure_solution 'SHELXS-97 (Sheldrick, 1990)'
_diffrn_ambient_temperature 140(1)
_diffrn_measured_fraction_theta_full 1.000
_diffrn_measured_fraction_theta_max 0.952
_diffrn_measurement_device_type 'Bruker D8 with APEXII CCD'
_diffrn_measurement_method '\w scans'
_diffrn_radiation_monochromator graphite
_diffrn_radiation_source 'fine-focus sealed tube'
_diffrn_radiation_type MoK\a
_diffrn_radiation_wavelength 0.71073
_diffrn_reflns_av_R_equivalents 0.0425
_diffrn_reflns_av_sigmaI/netI 0.0376
_diffrn_reflns_limit_h_max 20
_diffrn_reflns_limit_h_min -21
_diffrn_reflns_limit_k_max 15
_diffrn_reflns_limit_k_min -16
_diffrn_reflns_limit_l_max 16
_diffrn_reflns_limit_l_min -16
_diffrn_reflns_number 27011
_diffrn_reflns_theta_full 25.00
_diffrn_reflns_theta_max 28.23
_diffrn_reflns_theta_min 2.06
_diffrn_standards_decay_% 0
_diffrn_standards_interval_count 0
_diffrn_standards_interval_time 0
_diffrn_standards_number 0
_exptl_absorpt_coefficient_mu 1.280
_exptl_absorpt_correction_T_max 0.8615
_exptl_absorpt_correction_T_min 0.7659
_exptl_absorpt_correction_type multi-scan
_exptl_absorpt_process_details 'SADABS v. 1 (Sheldrick, 2008)'
_exptl_crystal_colour blue
_exptl_crystal_density_diffrn 1.715
_exptl_crystal_description block
_exptl_crystal_F_000 1280
_exptl_crystal_size_max 0.22
_exptl_crystal_size_mid 0.20
_exptl_crystal_size_min 0.12
_refine_diff_density_max 1.166
_refine_diff_density_min -0.831
_refine_diff_density_rms 0.088
_refine_ls_extinction_method none
_refine_ls_goodness_of_fit_ref 1.322
_refine_ls_hydrogen_treatment mixed
_refine_ls_matrix_type full
_refine_ls_number_parameters 328
_refine_ls_number_reflns 5822
_refine_ls_number_restraints 1
_refine_ls_restrained_S_all 1.323
_refine_ls_R_factor_all 0.0553
_refine_ls_R_factor_gt 0.0393
_refine_ls_shift/su_max 0.001
_refine_ls_shift/su_mean 0.000
_refine_ls_structure_factor_coef Fsqd
_refine_ls_weighting_details 'calc w=1/[\s^2^(Fo^2^)+(0.0404P)^2^+0.0000P] where P=(Fo^2^+2Fc^2^)/3'
_refine_ls_weighting_scheme calc
_refine_ls_wR_factor_gt 0.0957
_refine_ls_wR_factor_ref 0.1011
_reflns_number_gt 4628
_reflns_number_total 5822
_reflns_threshold_expression >2sigma(I)
_cod_data_source_file ic300111k_si_001.cif
_cod_data_source_block apx1236a
_cod_original_cell_volume 2473.0(16)
_cod_original_sg_symbol_H-M 'P 21/c'
_cod_database_code 4329680

loop_
_symmetry_equiv_pos_as_xyz
'x, y, z'
'-x, y+1/2, -z+1/2'
'-x, -y, -z'
'x, -y-1/2, z-1/2'

loop_
_atom_site_label
_atom_site_type_symbol
_atom_site_fract_x
_atom_site_fract_y
_atom_site_fract_z
_atom_site_U_iso_or_equiv
_atom_site_adp_type
_atom_site_occupancy
_atom_site_symmetry_multiplicity
_atom_site_calc_flag
_atom_site_refinement_flags
Ni1 Ni 0.249316(17) 0.73711(2) 0.73931(2) 0.01401(10) Uani 1 1 d .
Cl1 Cl 0.57273(4) 0.66108(5) 0.65007(5) 0.02567(16) Uani 1 1 d .
Cl2 Cl -0.06332(4) 0.83004(5) 0.84458(5) 0.02302(15) Uani 1 1 d .
Cl3 Cl 0.43000(4) 0.50974(5) 1.10004(5) 0.02149(15) Uani 1 1 d .
Cl4 Cl 0.06543(4) 0.98815(5) 0.39290(5) 0.02039(14) Uani 1 1 d .
F1 F 0.24519(8) 0.80058(11) 0.88480(11) 0.0197(3) Uani 1 1 d D
F2 F 0.25623(10) 0.66510(13) 0.58707(13) 0.0348(4) Uani 1 1 d .
F3 F 0.31772(8) 0.46024(11) 0.53673(13) 0.0287(4) Uani 1 1 d .
F4 F 0.17770(8) 0.44779(11) 0.51308(12) 0.0260(3) Uani 1 1 d .
F5 F 0.24866(9) 0.34615(12) 0.40818(12) 0.0267(4) Uani 1 1 d .
F6 F 0.25736(9) 0.30950(12) 0.58968(12) 0.0262(3) Uani 1 1 d .
N1 N 0.37814(12) 0.77174(16) 0.76378(16) 0.0163(4) Uani 1 1 d .
N2 N 0.28132(12) 0.58873(16) 0.82277(16) 0.0154(4) Uani 1 1 d .
N3 N 0.12094(11) 0.70691(15) 0.71649(15) 0.0141(4) Uani 1 1 d .
N4 N 0.21561(12) 0.88594(16) 0.65972(16) 0.0158(4) Uani 1 1 d .
B1 B 0.25029(15) 0.3902(2) 0.5107(2) 0.0162(6) Uani 1 1 d .
C1 C 0.42834(15) 0.71852(19) 0.7069(2) 0.0174(5) Uani 1 1 d .
H1 H 0.4054 0.6690 0.6537 0.021 Uiso 1 1 calc R
C2 C 0.51232(15) 0.7348(2) 0.7246(2) 0.0190(5) Uani 1 1 d .
C3 C 0.54841(15) 0.8094(2) 0.8016(2) 0.0227(6) Uani 1 1 d .
H3 H 0.6052 0.8217 0.8139 0.027 Uiso 1 1 calc R
C4 C 0.49720(15) 0.8646(2) 0.8591(2) 0.0216(5) Uani 1 1 d .
H4 H 0.5189 0.9162 0.9108 0.026 Uiso 1 1 calc R
C5 C 0.41275(15) 0.8433(2) 0.8399(2) 0.0193(5) Uani 1 1 d .
H5 H 0.3791 0.8797 0.8811 0.023 Uiso 1 1 calc R
C6 C 0.33462(14) 0.5915(2) 0.91919(19) 0.0169(5) Uani 1 1 d .
H6 H 0.3547 0.6575 0.9474 0.020 Uiso 1 1 calc R
C7 C 0.36035(14) 0.49976(19) 0.97733(19) 0.0164(5) Uani 1 1 d .
C8 C 0.32974(15) 0.4006(2) 0.9390(2) 0.0199(5) Uani 1 1 d .
H8 H 0.3458 0.3378 0.9779 0.024 Uiso 1 1 calc R
C9 C 0.27462(15) 0.3985(2) 0.8410(2) 0.0205(5) Uani 1 1 d .
H9 H 0.2527 0.3335 0.8121 0.025 Uiso 1 1 calc R
C10 C 0.25214(14) 0.49309(19) 0.78606(19) 0.0171(5) Uani 1 1 d .
H10 H 0.2147 0.4902 0.7200 0.020 Uiso 1 1 calc R
C11 C 0.08102(15) 0.63687(19) 0.64322(19) 0.0177(5) Uani 1 1 d .
H11 H 0.1116 0.5967 0.6008 0.021 Uiso 1 1 calc R
C12 C -0.00375(15) 0.6216(2) 0.6278(2) 0.0201(5) Uani 1 1 d .
H12 H -0.0290 0.5710 0.5772 0.024 Uiso 1 1 calc R
C13 C -0.05029(15) 0.6818(2) 0.6879(2) 0.0196(5) Uani 1 1 d .
H13 H -0.1075 0.6744 0.6781 0.024 Uiso 1 1 calc R
C14 C -0.00897(15) 0.75380(19) 0.76352(19) 0.0171(5) Uani 1 1 d .
C15 C 0.07592(15) 0.76509(19) 0.77675(19) 0.0169(5) Uani 1 1 d .
H15 H 0.1025 0.8139 0.8283 0.020 Uiso 1 1 calc R
C16 C 0.16388(14) 0.8912(2) 0.56248(19) 0.0170(5) Uani 1 1 d .
H16 H 0.1469 0.8277 0.5256 0.020 Uiso 1 1 calc R
C17 C 0.13498(14) 0.98784(19) 0.51524(19) 0.0158(5) Uani 1 1 d .
C18 C 0.16193(15) 1.0838(2) 0.5661(2) 0.0199(5) Uani 1 1 d .
H18 H 0.1445 1.1495 0.5344 0.024 Uiso 1 1 calc R
C19 C 0.21554(15) 1.0783(2) 0.6655(2) 0.0213(5) Uani 1 1 d .
H19 H 0.2354 1.1409 0.7023 0.026 Uiso 1 1 calc R
C20 C 0.23951(14) 0.9792(2) 0.7099(2) 0.0182(5) Uani 1 1 d .
H20 H 0.2741 0.9769 0.7784 0.022 Uiso 1 1 calc R
H21 H 0.2448(19) 0.831(3) 0.9639(19) 0.080 Uiso 1 1 d D

loop_
_atom_site_aniso_label
_atom_site_aniso_U_11
_atom_site_aniso_U_22
_atom_site_aniso_U_33
_atom_site_aniso_U_23
_atom_site_aniso_U_13
_atom_site_aniso_U_12
Ni1 0.01205(17) 0.01668(17) 0.01298(16) 0.00308(12) 0.00131(11) -0.00008(12)
Cl1 0.0196(3) 0.0304(4) 0.0283(3) 0.0021(3) 0.0077(3) 0.0032(3)
Cl2 0.0219(3) 0.0246(3) 0.0242(3) 0.0005(3) 0.0087(2) 0.0056(3)
Cl3 0.0231(3) 0.0249(3) 0.0145(3) 0.0016(2) -0.0023(2) 0.0040(3)
Cl4 0.0224(3) 0.0215(3) 0.0156(3) 0.0001(2) -0.0016(2) 0.0042(2)
F1 0.0216(8) 0.0230(8) 0.0144(7) 0.0003(6) 0.0032(6) -0.0013(6)
F2 0.0334(9) 0.0384(10) 0.0322(9) 0.0036(8) 0.0046(7) -0.0014(7)
F3 0.0172(8) 0.0179(8) 0.0478(10) 0.0017(7) -0.0031(7) -0.0027(6)
F4 0.0172(8) 0.0242(8) 0.0356(9) -0.0088(7) 0.0017(6) 0.0044(6)
F5 0.0256(8) 0.0361(9) 0.0186(8) -0.0054(7) 0.0040(6) 0.0072(7)
F6 0.0251(8) 0.0295(9) 0.0224(8) 0.0060(6) 0.0000(6) -0.0035(7)
N1 0.0141(10) 0.0179(10) 0.0164(10) 0.0049(8) 0.0011(8) -0.0008(8)
N2 0.0132(10) 0.0179(11) 0.0154(10) 0.0035(8) 0.0034(8) -0.0001(8)
N3 0.0126(10) 0.0158(10) 0.0137(10) 0.0020(8) 0.0021(8) 0.0008(8)
N4 0.0137(10) 0.0191(11) 0.0150(10) 0.0006(8) 0.0038(8) -0.0012(8)
B1 0.0123(13) 0.0139(13) 0.0215(14) -0.0027(11) 0.0001(11) 0.0009(10)
C1 0.0173(12) 0.0178(12) 0.0167(12) 0.0026(10) 0.0022(9) -0.0018(10)
C2 0.0154(13) 0.0230(13) 0.0190(12) 0.0066(10) 0.0041(10) 0.0020(10)
C3 0.0136(12) 0.0281(14) 0.0253(14) 0.0068(11) 0.0002(10) -0.0008(11)
C4 0.0201(13) 0.0230(14) 0.0195(13) 0.0011(10) -0.0027(10) -0.0032(11)
C5 0.0157(12) 0.0219(13) 0.0195(13) 0.0040(10) 0.0011(10) 0.0020(10)
C6 0.0135(12) 0.0200(13) 0.0170(12) 0.0001(10) 0.0023(9) -0.0011(10)
C7 0.0127(12) 0.0222(13) 0.0144(12) 0.0010(10) 0.0031(9) 0.0022(10)
C8 0.0244(14) 0.0183(13) 0.0175(13) 0.0016(10) 0.0051(10) 0.0047(10)
C9 0.0252(14) 0.0186(13) 0.0183(12) -0.0036(10) 0.0055(10) -0.0002(10)
C10 0.0146(12) 0.0231(13) 0.0133(12) -0.0025(10) 0.0019(9) 0.0009(10)
C11 0.0182(13) 0.0181(13) 0.0165(12) 0.0004(10) 0.0021(10) 0.0029(10)
C12 0.0172(13) 0.0214(13) 0.0200(13) -0.0020(10) -0.0012(10) -0.0013(10)
C13 0.0119(12) 0.0267(14) 0.0198(13) 0.0050(10) 0.0014(9) 0.0004(10)
C14 0.0169(13) 0.0189(13) 0.0163(12) 0.0052(10) 0.0055(9) 0.0035(10)
C15 0.0174(13) 0.0171(12) 0.0159(12) 0.0035(10) 0.0017(9) -0.0002(10)
C16 0.0149(12) 0.0181(12) 0.0182(12) -0.0009(10) 0.0039(9) -0.0011(10)
C17 0.0145(12) 0.0192(12) 0.0138(11) 0.0003(9) 0.0030(9) 0.0014(10)
C18 0.0229(14) 0.0173(13) 0.0201(13) 0.0003(10) 0.0054(10) 0.0047(10)
C19 0.0237(14) 0.0191(13) 0.0208(13) -0.0041(10) 0.0033(10) -0.0001(11)
C20 0.0153(12) 0.0248(13) 0.0143(12) -0.0011(10) 0.0022(9) 0.0007(10)

loop_
_atom_type_symbol
_atom_type_description
_atom_type_scat_dispersion_real
_atom_type_scat_dispersion_imag
_atom_type_scat_source
C C 0.0033 0.0016 'International Tables Vol C Tables 4.2.6.8 and 6.1.1.4'
H H 0.0000 0.0000 'International Tables Vol C Tables 4.2.6.8 and 6.1.1.4'
B B 0.0013 0.0007 'International Tables Vol C Tables 4.2.6.8 and 6.1.1.4'
N N 0.0061 0.0033 'International Tables Vol C Tables 4.2.6.8 and 6.1.1.4'
F F 0.0171 0.0103 'International Tables Vol C Tables 4.2.6.8 and 6.1.1.4'
Cl Cl 0.1484 0.1585 'International Tables Vol C Tables 4.2.6.8 and 6.1.1.4'
Ni Ni 0.3393 1.1124 'International Tables Vol C Tables 4.2.6.8 and 6.1.1.4'

loop_
_geom_angle_atom_site_label_1
_geom_angle_atom_site_label_2
_geom_angle_atom_site_label_3
_geom_angle
F1 Ni1 F2 178.00(6)
F1 Ni1 N3 90.07(7)
F2 Ni1 N3 90.73(7)
F1 Ni1 N4 91.21(7)
F2 Ni1 N4 90.69(7)
N3 Ni1 N4 85.42(7)
F1 Ni1 N1 88.87(7)
F2 Ni1 N1 90.36(7)
N3 Ni1 N1 178.48(7)
N4 Ni1 N1 93.51(7)
F1 Ni1 N2 87.43(7)
F2 Ni1 N2 90.68(7)
N3 Ni1 N2 93.80(7)
N4 Ni1 N2 178.43(7)
N1 Ni1 N2 87.24(7)
C5 N1 C1 117.8(2)
C5 N1 Ni1 121.47(16)
C1 N1 Ni1 120.69(16)
C10 N2 C6 117.5(2)
C10 N2 Ni1 124.52(16)
C6 N2 Ni1 118.01(16)
C11 N3 C15 118.0(2)
C11 N3 Ni1 124.44(16)
C15 N3 Ni1 117.52(16)
C20 N4 C16 117.2(2)
C20 N4 Ni1 120.76(16)
C16 N4 Ni1 121.80(16)
F5 B1 F6 109.9(2)
F5 B1 F4 110.18(19)
F6 B1 F4 109.0(2)
F5 B1 F3 110.3(2)
F6 B1 F3 108.88(19)
F4 B1 F3 108.5(2)
N1 C1 C2 122.3(2)
C1 C2 C3 120.4(2)
C1 C2 Cl1 119.4(2)
C3 C2 Cl1 120.19(19)
C4 C3 C2 117.5(2)
C3 C4 C5 119.8(2)
N1 C5 C4 122.2(2)
N2 C6 C7 122.1(2)
C6 C7 C8 120.2(2)
C6 C7 Cl3 119.35(19)
C8 C7 Cl3 120.42(18)
C9 C8 C7 117.4(2)
C8 C9 C10 119.5(2)
N2 C10 C9 123.3(2)
N3 C11 C12 122.9(2)
C13 C12 C11 119.4(2)
C12 C13 C14 117.5(2)
C13 C14 C15 120.8(2)
C13 C14 Cl2 120.07(19)
C15 C14 Cl2 119.10(19)
N3 C15 C14 121.3(2)
N4 C16 C17 122.3(2)
C16 C17 C18 120.1(2)
C16 C17 Cl4 119.68(18)
C18 C17 Cl4 120.24(18)
C19 C18 C17 117.6(2)
C18 C19 C20 119.3(2)
N4 C20 C19 123.5(2)

loop_
_geom_bond_atom_site_label_1
_geom_bond_atom_site_label_2
_geom_bond_distance
Ni1 F1 1.9669(15)
Ni1 F2 2.0957(18)
Ni1 N3 2.110(2)
Ni1 N4 2.123(2)
Ni1 N1 2.127(2)
Ni1 N2 2.134(2)
Cl1 C2 1.726(3)
Cl2 C14 1.731(2)
Cl3 C7 1.731(2)
Cl4 C17 1.723(2)
F3 B1 1.402(3)
F4 B1 1.395(3)
F5 B1 1.369(3)
F6 B1 1.388(3)
N1 C5 1.344(3)
N1 C1 1.344(3)
N2 C10 1.333(3)
N2 C6 1.346(3)
N3 C11 1.340(3)
N3 C15 1.345(3)
N4 C20 1.341(3)
N4 C16 1.342(3)
C1 C2 1.373(3)
C2 C3 1.384(4)
C3 C4 1.373(4)
C4 C5 1.391(3)
C6 C7 1.374(3)
C7 C8 1.385(3)
C8 C9 1.375(3)
C9 C10 1.376(3)
C11 C12 1.384(3)
C12 C13 1.374(3)
C13 C14 1.381(3)
C14 C15 1.381(3)
C16 C17 1.383(3)
C17 C18 1.385(3)
C18 C19 1.377(3)
C19 C20 1.379(3)
